data_2207032
loop_
_publ_author_name
'Meng, Xiang-Gao'
'Wu, An-Xin'

_publ_section_title
;
 (2<i>RS</i>,3<i>SR</i>)-Diethyl
 2,3-bis(3,4,5-trimethoxybenzoyl)succinate
;
_journal_coeditor_code OB6575
_journal_issue 10
_journal_name_full 'Acta Crystallographica Section E'
_journal_page_first o3117
_journal_page_last o3118
_journal_paper_doi 10.1107/S1600536805027285
_journal_volume 61
_journal_year 2005
_chemical_formula_iupac 'C28 H34 O12'
_chemical_formula_moiety 'C28 H34 O12'
_chemical_formula_sum 'C28 H34 O12'
_chemical_formula_weight 562.55
_chemical_name_systematic
;
(2RS,3SR)-Diethyl 2,3-bis(3,4,5-trimethoxybenzoyl)succinate
;
_space_group_IT_number 29
_symmetry_cell_setting orthorhombic
_symmetry_space_group_name_Hall 'P 2c -2ac'
_symmetry_space_group_name_H-M 'P c a 21'
_atom_sites_solution_hydrogens geom
_atom_sites_solution_primary direct
_atom_sites_solution_secondary difmap
_audit_creation_method SHELXL-97
_cell_angle_alpha 90.00
_cell_angle_beta 90.00
_cell_angle_gamma 90.00
_cell_formula_units_Z 4
_cell_length_a 14.8730(14)
_cell_length_b 7.9521(8)
_cell_length_c 23.763(2)
_cell_measurement_reflns_used 2977
_cell_measurement_temperature 292(2)
_cell_measurement_theta_max 22.29
_cell_measurement_theta_min 2.74
_cell_volume 2810.5(5)
_computing_cell_refinement 'SAINT-Plus (Bruker, 2001)'
_computing_data_collection 'SMART (Bruker, 2001)'
_computing_data_reduction SAINT-Plus
_computing_molecular_graphics 'PLATON (Spek, 2003)'
_computing_publication_material PLATON
_computing_structure_refinement 'SHELXL97 (Sheldrick, 1997)'
_computing_structure_solution 'SHELXS97 (Sheldrick, 1997)'
_diffrn_ambient_temperature 292(2)
_diffrn_measured_fraction_theta_full 0.997
_diffrn_measured_fraction_theta_max 0.997
_diffrn_measurement_device_type 'Bruker SMART Apex CCD area-detector'
_diffrn_measurement_method '0.3\% wide \w exposures'
_diffrn_radiation_monochromator graphite
_diffrn_radiation_source 'fine focus sealed Siemens Mo tube'
_diffrn_radiation_type 'Mo K\a'
_diffrn_radiation_wavelength 0.71073
_diffrn_reflns_av_R_equivalents 0.0512
_diffrn_reflns_av_sigmaI/netI 0.0376
_diffrn_reflns_limit_h_max 16
_diffrn_reflns_limit_h_min -19
_diffrn_reflns_limit_k_max 10
_diffrn_reflns_limit_k_min -10
_diffrn_reflns_limit_l_max 30
_diffrn_reflns_limit_l_min -30
_diffrn_reflns_number 18080
_diffrn_reflns_theta_full 27.00
_diffrn_reflns_theta_max 27.00
_diffrn_reflns_theta_min 1.71
_exptl_absorpt_coefficient_mu 0.104
_exptl_absorpt_correction_type none
_exptl_crystal_colour colorless
_exptl_crystal_density_diffrn 1.330
_exptl_crystal_density_method 'not measured'
_exptl_crystal_description block
_exptl_crystal_F_000 1192
_exptl_crystal_size_max 0.30
_exptl_crystal_size_mid 0.20
_exptl_crystal_size_min 0.10
_refine_diff_density_max 0.186
_refine_diff_density_min -0.140
_refine_ls_abs_structure_details 'see text'
_refine_ls_extinction_method none
_refine_ls_goodness_of_fit_ref 1.044
_refine_ls_hydrogen_treatment constr
_refine_ls_matrix_type full
_refine_ls_number_parameters 369
_refine_ls_number_reflns 3139
_refine_ls_number_restraints 1
_refine_ls_restrained_S_all 1.044
_refine_ls_R_factor_all 0.0679
_refine_ls_R_factor_gt 0.0481
_refine_ls_shift/su_max 0.005
_refine_ls_shift/su_mean 0.000
_refine_ls_structure_factor_coef Fsqd
_refine_ls_weighting_details 'calc w=1/[\s^2^(Fo^2^)+(0.0637P)^2^+0.2925P] where P=(Fo^2^+2Fc^2^)/3'
_refine_ls_weighting_scheme calc
_refine_ls_wR_factor_gt 0.1142
_refine_ls_wR_factor_ref 0.1248
_reflns_number_gt 2404
_reflns_number_total 3139
_reflns_threshold_expression I>2\s(I)
_cod_data_source_file ob6575.cif
_cod_data_source_block I
_cod_depositor_comments
;
The following automatic conversions were performed:
'_symmetry_cell_setting' value 'Orthorhombic' changed to 'orthorhombic'
according to '/home/saulius/struct/CIF-dictionaries/cif_core.dic'
dictionary named 'cif_core.dic' version 2.4.1 from 2010-06-29.

Automatic conversion script
Id: cif_fix_enum 1527 2010-12-29 10:47:43Z saulius 

The following automatic conversions were performed:

'_symmetry_cell_setting' value 'Orthorhombic' changed to
'orthorhombic' according to
/home/saulius/struct/CIF-dictionaries/cif_core.dic dictionary named
'cif_core.dic' version 2.4.1 from 2010-06-29.

Automatic conversion script
Id: cif_fix_values 1715 2011-07-08 13:25:40Z adriana 
;
_cod_database_code 2207032
_cod_database_fobs_code 2207032

loop_
_symmetry_equiv_pos_as_xyz
'x, y, z'
'-x, -y, z+1/2'
'x+1/2, -y, z'
'-x+1/2, y, z+1/2'

loop_
_atom_site_label
_atom_site_fract_x
_atom_site_fract_y
_atom_site_fract_z
_atom_site_U_iso_or_equiv
_atom_site_adp_type
_atom_site_calc_flag
_atom_site_refinement_flags
_atom_site_occupancy
_atom_site_type_symbol
C1 0.9139(3) 0.2526(7) 1.0339(2) 0.0719(13) Uani d . 1 C
H1A 0.8828 0.1507 1.0244 0.108 Uiso calc R 1 H
H1B 0.9756 0.2276 1.0423 0.108 Uiso calc R 1 H
H1C 0.9112 0.3290 1.0026 0.108 Uiso calc R 1 H
C2 0.7979(4) 0.3502(7) 1.21690(19) 0.0761(14) Uani d . 1 C
H2A 0.7392 0.3515 1.2337 0.114 Uiso calc R 1 H
H2B 0.8420 0.3806 1.2446 0.114 Uiso calc R 1 H
H2C 0.8107 0.2394 1.2029 0.114 Uiso calc R 1 H
C3 0.5295(3) 0.5472(6) 1.18634(18) 0.0622(12) Uani d . 1 C
H3A 0.5067 0.6159 1.1563 0.093 Uiso calc R 1 H
H3B 0.5175 0.6006 1.2218 0.093 Uiso calc R 1 H
H3C 0.5006 0.4393 1.1854 0.093 Uiso calc R 1 H
C4 0.7278(2) 0.3222(5) 1.03294(14) 0.0442(8) Uani d . 1 C
H4 0.7523 0.2768 1.0003 0.053 Uiso calc R 1 H
C5 0.7832(2) 0.3578(5) 1.07911(15) 0.0449(9) Uani d . 1 C
C6 0.7458(3) 0.4269(4) 1.12755(14) 0.0443(8) Uani d . 1 C
C7 0.6536(2) 0.4599(5) 1.13031(14) 0.0414(8) Uani d . 1 C
C8 0.5993(2) 0.4241(5) 1.08482(14) 0.0417(8) Uani d . 1 C
H8 0.5379 0.4459 1.0866 0.050 Uiso calc R 1 H
C9 0.6364(2) 0.3551(4) 1.03614(13) 0.0384(7) Uani d . 1 C
C10 0.5738(2) 0.3190(5) 0.98917(14) 0.0490(9) Uani d . 1 C
C11 0.6050(2) 0.2219(5) 0.93729(13) 0.0400(8) Uani d . 1 C
H11 0.6653 0.2594 0.9263 0.048 Uiso calc R 1 H
C12 0.6067(2) 0.0349(5) 0.95082(14) 0.0445(8) Uani d . 1 C
C13 0.6968(3) -0.2021(6) 0.9707(2) 0.0667(11) Uani d . 1 C
H13A 0.6687 -0.2637 0.9402 0.080 Uiso calc R 1 H
H13B 0.6677 -0.2337 1.0056 0.080 Uiso calc R 1 H
C14 0.7932(4) -0.2420(7) 0.9733(3) 0.107(2) Uani d . 1 C
H14A 0.8208 -0.2159 0.9378 0.160 Uiso calc R 1 H
H14B 0.8008 -0.3595 0.9813 0.160 Uiso calc R 1 H
H14C 0.8209 -0.1766 1.0025 0.160 Uiso calc R 1 H
C15 0.5389(2) 0.2507(5) 0.88855(13) 0.0389(8) Uani d . 1 C
H15 0.4785 0.2148 0.8998 0.047 Uiso calc R 1 H
C16 0.5374(3) 0.4351(5) 0.87268(16) 0.0491(9) Uani d . 1 C
C17 0.4459(4) 0.6665(6) 0.8471(3) 0.0884(17) Uani d . 1 C
H17A 0.4875 0.7343 0.8689 0.106 Uiso calc R 1 H
H17B 0.4587 0.6831 0.8075 0.106 Uiso calc R 1 H
C18 0.3538(4) 0.7157(8) 0.8595(4) 0.115(2) Uani d . 1 C
H18A 0.3133 0.6507 0.8367 0.172 Uiso calc R 1 H
H18B 0.3461 0.8330 0.8512 0.172 Uiso calc R 1 H
H18C 0.3413 0.6959 0.8985 0.172 Uiso calc R 1 H
C19 0.5698(2) 0.1485(5) 0.83742(13) 0.0403(8) Uani d . 1 C
C20 0.5042(2) 0.1032(4) 0.79246(13) 0.0386(7) Uani d . 1 C
C21 0.5370(2) 0.0187(4) 0.74549(14) 0.0410(8) Uani d . 1 C
H21 0.5978 -0.0081 0.7431 0.049 Uiso calc R 1 H
C22 0.4792(2) -0.0251(4) 0.70248(14) 0.0419(8) Uani d . 1 C
C23 0.3882(2) 0.0166(4) 0.70603(14) 0.0420(8) Uani d . 1 C
C24 0.3549(2) 0.1024(4) 0.75271(14) 0.0407(8) Uani d . 1 C
C25 0.4132(2) 0.1444(4) 0.79624(14) 0.0397(8) Uani d . 1 C
H25 0.3916 0.2000 0.8279 0.048 Uiso calc R 1 H
C26 0.5971(3) -0.1306(7) 0.64448(19) 0.0697(13) Uani d . 1 C
H26A 0.6271 -0.0237 0.6447 0.105 Uiso calc R 1 H
H26B 0.6053 -0.1834 0.6085 0.105 Uiso calc R 1 H
H26C 0.6219 -0.2009 0.6734 0.105 Uiso calc R 1 H
C27 0.3330(3) 0.0638(7) 0.61492(18) 0.0694(13) Uani d . 1 C
H27A 0.3129 0.1763 0.6225 0.104 Uiso calc R 1 H
H27B 0.2949 0.0137 0.5869 0.104 Uiso calc R 1 H
H27C 0.3938 0.0667 0.6014 0.104 Uiso calc R 1 H
C28 0.2330(3) 0.2444(6) 0.7950(2) 0.0731(13) Uani d . 1 C
H28A 0.2425 0.1915 0.8309 0.110 Uiso calc R 1 H
H28B 0.1698 0.2628 0.7895 0.110 Uiso calc R 1 H
H28C 0.2640 0.3502 0.7941 0.110 Uiso calc R 1 H
O1 0.87265(17) 0.3276(4) 1.08144(12) 0.0650(8) Uani d . 1 O
O2 0.80067(17) 0.4667(4) 1.17185(11) 0.0563(7) Uani d . 1 O
O3 0.62390(17) 0.5260(4) 1.17970(11) 0.0556(7) Uani d . 1 O
O4 0.4954(2) 0.3631(6) 0.99176(14) 0.0982(14) Uani d . 1 O
O5 0.5406(2) -0.0511(4) 0.95170(16) 0.0795(10) Uani d . 1 O
O6 0.68778(17) -0.0223(3) 0.96140(13) 0.0549(7) Uani d . 1 O
O7 0.6036(2) 0.5195(4) 0.87003(18) 0.0853(11) Uani d . 1 O
O8 0.45585(19) 0.4893(3) 0.86184(14) 0.0657(8) Uani d . 1 O
O9 0.64777(18) 0.1089(5) 0.83304(12) 0.0700(9) Uani d . 1 O
O10 0.50436(18) -0.1066(4) 0.65448(10) 0.0576(7) Uani d . 1 O
O11 0.32913(17) -0.0312(3) 0.66433(11) 0.0555(7) Uani d . 1 O
O12 0.26617(17) 0.1394(3) 0.75192(11) 0.0553(7) Uani d . 1 O

loop_
_atom_site_aniso_label
_atom_site_aniso_U_11
_atom_site_aniso_U_22
_atom_site_aniso_U_33
_atom_site_aniso_U_12
_atom_site_aniso_U_13
_atom_site_aniso_U_23
C1 0.046(2) 0.094(3) 0.075(3) 0.006(2) 0.001(2) -0.023(3)
C2 0.088(3) 0.086(4) 0.054(3) 0.008(3) -0.026(2) 0.003(2)
C3 0.050(2) 0.085(3) 0.052(2) 0.005(2) 0.0010(18) -0.027(2)
C4 0.047(2) 0.051(2) 0.0344(16) -0.0030(16) -0.0015(15) -0.0071(15)
C5 0.041(2) 0.051(2) 0.0429(19) -0.0016(16) -0.0031(15) -0.0011(16)
C6 0.046(2) 0.047(2) 0.0398(18) -0.0002(16) -0.0137(15) -0.0056(16)
C7 0.049(2) 0.040(2) 0.0354(17) -0.0029(16) -0.0029(14) -0.0043(15)
C8 0.0410(19) 0.047(2) 0.0373(17) -0.0008(16) -0.0046(14) -0.0023(15)
C9 0.0425(19) 0.0392(19) 0.0334(15) -0.0015(15) -0.0058(13) -0.0022(14)
C10 0.041(2) 0.065(3) 0.0406(19) 0.0064(18) -0.0071(15) -0.0087(17)
C11 0.0347(18) 0.051(2) 0.0342(15) -0.0040(15) -0.0019(13) -0.0018(14)
C12 0.043(2) 0.057(2) 0.0339(17) -0.0003(17) -0.0015(14) 0.0025(16)
C13 0.078(3) 0.054(3) 0.069(3) 0.010(2) -0.005(2) -0.002(2)
C14 0.084(4) 0.083(4) 0.103(6) 0.029(3) 0.000(4) 0.018(4)
C15 0.0380(19) 0.047(2) 0.0322(15) -0.0059(15) -0.0024(13) -0.0010(14)
C16 0.052(2) 0.051(2) 0.0450(19) -0.0055(19) -0.0028(16) 0.0000(17)
C17 0.090(4) 0.050(3) 0.125(5) 0.008(3) -0.003(3) 0.018(3)
C18 0.098(5) 0.079(4) 0.157(7) 0.022(3) -0.014(5) 0.026(4)
C19 0.039(2) 0.048(2) 0.0340(17) 0.0003(16) -0.0016(13) -0.0017(15)
C20 0.0428(19) 0.0409(19) 0.0321(15) -0.0057(15) -0.0035(13) 0.0035(14)
C21 0.0401(19) 0.045(2) 0.0385(17) -0.0005(15) -0.0028(14) 0.0008(15)
C22 0.046(2) 0.041(2) 0.0391(17) -0.0028(15) -0.0020(15) -0.0034(15)
C23 0.041(2) 0.047(2) 0.0373(18) -0.0134(15) -0.0046(14) 0.0026(15)
C24 0.0382(19) 0.043(2) 0.0406(17) -0.0049(15) -0.0023(14) 0.0037(16)
C25 0.041(2) 0.045(2) 0.0332(16) -0.0041(15) 0.0016(13) -0.0028(14)
C26 0.065(3) 0.087(3) 0.058(2) 0.002(2) 0.005(2) -0.026(2)
C27 0.073(3) 0.088(4) 0.047(2) -0.017(2) -0.022(2) 0.001(2)
C28 0.045(2) 0.078(3) 0.097(3) 0.004(2) -0.006(2) -0.037(3)
O1 0.0362(15) 0.101(2) 0.0573(16) 0.0059(14) -0.0088(12) -0.0225(16)
O2 0.0535(16) 0.0706(18) 0.0447(14) -0.0073(13) -0.0168(12) -0.0088(13)
O3 0.0520(15) 0.0713(19) 0.0434(14) 0.0057(13) -0.0048(11) -0.0193(13)
O4 0.0518(19) 0.172(4) 0.0704(19) 0.034(2) -0.0210(16) -0.064(2)
O5 0.0553(19) 0.072(2) 0.111(3) -0.0143(15) -0.0044(17) 0.025(2)
O6 0.0519(16) 0.0505(16) 0.0622(17) 0.0055(12) -0.0074(13) -0.0012(13)
O7 0.062(2) 0.065(2) 0.129(3) -0.0137(16) 0.004(2) 0.021(2)
O8 0.0566(18) 0.0468(16) 0.094(2) 0.0032(13) -0.0190(16) 0.0059(15)
O9 0.0446(17) 0.113(3) 0.0527(16) 0.0150(16) -0.0113(13) -0.0290(16)
O10 0.0518(16) 0.075(2) 0.0456(14) 0.0021(13) -0.0023(12) -0.0246(14)
O11 0.0542(16) 0.0678(18) 0.0445(14) -0.0198(13) -0.0112(12) -0.0084(13)
O12 0.0399(15) 0.0699(18) 0.0562(15) -0.0041(12) -0.0035(12) -0.0111(14)

loop_
_atom_type_symbol
_atom_type_description
_atom_type_scat_dispersion_real
_atom_type_scat_dispersion_imag
_atom_type_scat_source
C C 0.0033 0.0000 'International Tables Vol C Tables 4.2.6.8 and 6.1.1.4'
H H 0.0000 0.0000 'International Tables Vol C Tables 4.2.6.8 and 6.1.1.4'
O O 0.0106 0.0000 'International Tables Vol C Tables 4.2.6.8 and 6.1.1.4'

loop_
_geom_angle_atom_site_label_1
_geom_angle_atom_site_label_2
_geom_angle_atom_site_label_3
_geom_angle
_geom_angle_publ_flag
O1 C1 H1A 109.5 ?
O1 C1 H1B 109.5 ?
H1A C1 H1B 109.5 ?
O1 C1 H1C 109.5 ?
H1A C1 H1C 109.5 ?
H1B C1 H1C 109.5 ?
O2 C2 H2A 109.5 ?
O2 C2 H2B 109.5 ?
H2A C2 H2B 109.5 ?
O2 C2 H2C 109.5 ?
H2A C2 H2C 109.5 ?
H2B C2 H2C 109.5 ?
O3 C3 H3A 109.5 ?
O3 C3 H3B 109.5 ?
H3A C3 H3B 109.5 ?
O3 C3 H3C 109.5 ?
H3A C3 H3C 109.5 ?
H3B C3 H3C 109.5 ?
C9 C4 C5 119.7(3) ?
C9 C4 H4 120.2 ?
C5 C4 H4 120.2 ?
O1 C5 C6 115.4(3) ?
O1 C5 C4 125.0(3) ?
C6 C5 C4 119.5(3) ?
O2 C6 C5 119.3(3) ?
O2 C6 C7 120.4(3) ?
C5 C6 C7 120.3(3) ?
O3 C7 C8 124.4(3) ?
O3 C7 C6 115.6(3) ?
C8 C7 C6 120.0(3) ?
C7 C8 C9 119.9(3) ?
C7 C8 H8 120.0 ?
C9 C8 H8 120.0 ?
C4 C9 C8 120.5(3) ?
C4 C9 C10 122.6(3) ?
C8 C9 C10 116.9(3) ?
O4 C10 C9 120.5(3) ?
O4 C10 C11 118.5(3) ?
C9 C10 C11 121.0(3) yes
C12 C11 C10 109.2(3) yes
C12 C11 C15 108.4(3) yes
C10 C11 C15 109.8(3) yes
C12 C11 H11 109.8 ?
C10 C11 H11 109.8 ?
C15 C11 H11 109.8 ?
O5 C12 O6 123.5(4) ?
O5 C12 C11 123.3(4) ?
O6 C12 C11 113.2(3) ?
O6 C13 C14 108.0(4) ?
O6 C13 H13A 110.1 ?
C14 C13 H13A 110.1 ?
O6 C13 H13B 110.1 ?
C14 C13 H13B 110.1 ?
H13A C13 H13B 108.4 ?
C13 C14 H14A 109.5 ?
C13 C14 H14B 109.5 ?
H14A C14 H14B 109.5 ?
C13 C14 H14C 109.5 ?
H14A C14 H14C 109.5 ?
H14B C14 H14C 109.5 ?
C16 C15 C19 108.7(3) yes
C16 C15 C11 109.9(3) yes
C19 C15 C11 109.0(3) yes
C16 C15 H15 109.7 ?
C19 C15 H15 109.7 ?
C11 C15 H15 109.7 ?
O7 C16 O8 124.6(4) ?
O7 C16 C15 123.1(4) ?
O8 C16 C15 112.3(3) ?
C18 C17 O8 107.9(4) ?
C18 C17 H17A 110.1 ?
O8 C17 H17A 110.1 ?
C18 C17 H17B 110.1 ?
O8 C17 H17B 110.1 ?
H17A C17 H17B 108.4 ?
C17 C18 H18A 109.5 ?
C17 C18 H18B 109.5 ?
H18A C18 H18B 109.5 ?
C17 C18 H18C 109.5 ?
H18A C18 H18C 109.5 ?
H18B C18 H18C 109.5 ?
O9 C19 C20 120.3(3) ?
O9 C19 C15 119.7(3) ?
C20 C19 C15 120.0(3) yes
C21 C20 C25 120.4(3) ?
C21 C20 C19 117.5(3) yes
C25 C20 C19 122.1(3) ?
C22 C21 C20 119.8(3) ?
C22 C21 H21 120.1 ?
C20 C21 H21 120.1 ?
O10 C22 C21 124.6(3) ?
O10 C22 C23 115.4(3) ?
C21 C22 C23 120.0(3) ?
O11 C23 C24 118.8(3) ?
O11 C23 C22 120.6(3) ?
C24 C23 C22 120.6(3) ?
O12 C24 C25 124.5(3) ?
O12 C24 C23 116.2(3) ?
C25 C24 C23 119.3(3) ?
C24 C25 C20 120.0(3) ?
C24 C25 H25 120.0 ?
C20 C25 H25 120.0 ?
O10 C26 H26A 109.5 ?
O10 C26 H26B 109.5 ?
H26A C26 H26B 109.5 ?
O10 C26 H26C 109.5 ?
H26A C26 H26C 109.5 ?
H26B C26 H26C 109.5 ?
O11 C27 H27A 109.5 ?
O11 C27 H27B 109.5 ?
H27A C27 H27B 109.5 ?
O11 C27 H27C 109.5 ?
H27A C27 H27C 109.5 ?
H27B C27 H27C 109.5 ?
O12 C28 H28A 109.5 ?
O12 C28 H28B 109.5 ?
H28A C28 H28B 109.5 ?
O12 C28 H28C 109.5 ?
H28A C28 H28C 109.5 ?
H28B C28 H28C 109.5 ?
C5 O1 C1 117.9(3) ?
C6 O2 C2 114.4(3) ?
C7 O3 C3 117.5(3) ?
C12 O6 C13 117.1(3) ?
C16 O8 C17 117.2(3) ?
C22 O10 C26 118.2(3) ?
C23 O11 C27 115.4(3) ?
C24 O12 C28 117.4(3) ?

loop_
_geom_bond_atom_site_label_1
_geom_bond_atom_site_label_2
_geom_bond_distance
_geom_bond_publ_flag
C1 O1 1.418(5) ?
C1 H1A 0.9600 ?
C1 H1B 0.9600 ?
C1 H1C 0.9600 ?
C2 O2 1.417(5) ?
C2 H2A 0.9600 ?
C2 H2B 0.9600 ?
C2 H2C 0.9600 ?
C3 O3 1.423(4) ?
C3 H3A 0.9600 ?
C3 H3B 0.9600 ?
C3 H3C 0.9600 ?
C4 C9 1.387(5) ?
C4 C5 1.400(5) ?
C4 H4 0.9300 ?
C5 O1 1.354(4) ?
C5 C6 1.392(5) ?
C6 O2 1.369(4) ?
C6 C7 1.397(5) ?
C7 O3 1.360(4) ?
C7 C8 1.380(5) ?
C8 C9 1.394(5) ?
C8 H8 0.9300 ?
C9 C10 1.481(5) yes
C10 O4 1.220(4) yes
C10 C11 1.527(5) yes
C11 C12 1.521(6) yes
C11 C15 1.537(4) yes
C11 H11 0.9800 ?
C12 O5 1.197(5) ?
C12 O6 1.314(4) ?
C13 O6 1.453(5) ?
C13 C14 1.469(6) ?
C13 H13A 0.9700 ?
C13 H13B 0.9700 ?
C14 H14A 0.9600 ?
C14 H14B 0.9600 ?
C14 H14C 0.9600 ?
C15 C16 1.514(5) yes
C15 C19 1.532(5) yes
C15 H15 0.9800 ?
C16 O7 1.193(5) ?
C16 O8 1.313(4) ?
C17 C18 1.454(8) ?
C17 O8 1.460(5) ?
C17 H17A 0.9700 ?
C17 H17B 0.9700 ?
C18 H18A 0.9600 ?
C18 H18B 0.9600 ?
C18 H18C 0.9600 ?
C19 O9 1.206(4) yes
C19 C20 1.491(5) yes
C20 C21 1.391(5) ?
C20 C25 1.395(5) ?
C21 C22 1.380(5) ?
C21 H21 0.9300 ?
C22 O10 1.364(4) ?
C22 C23 1.396(5) ?
C23 O11 1.378(4) ?
C23 C24 1.393(5) ?
C24 O12 1.353(4) ?
C24 C25 1.390(5) ?
C25 H25 0.9300 ?
C26 O10 1.412(5) ?
C26 H26A 0.9600 ?
C26 H26B 0.9600 ?
C26 H26C 0.9600 ?
C27 O11 1.398(5) ?
C27 H27A 0.9600 ?
C27 H27B 0.9600 ?
C27 H27C 0.9600 ?
C28 O12 1.411(5) ?
C28 H28A 0.9600 ?
C28 H28B 0.9600 ?
C28 H28C 0.9600 ?

loop_
_geom_hbond_atom_site_label_D
_geom_hbond_atom_site_label_H
_geom_hbond_atom_site_label_A
_geom_hbond_site_symmetry_A
_geom_hbond_distance_DH
_geom_hbond_distance_HA
_geom_hbond_distance_DA
_geom_hbond_angle_DHA
_geom_hbond_publ_flag
C3 H3B Cg2 2_665 0.96 2.8290(10) 3.4820(10) 126 yes
C17 H17B Cg2 1_545 0.97 3.3060(10) 3.8990(10) 121 yes
C18 H18B Cg2 1_545 0.96 3.3680(10) 4.0300(10) 128 yes
C27 H27B Cg1 2_674 0.96 3.2280(10) 3.7180(10) 114 yes

loop_
_geom_torsion_atom_site_label_1
_geom_torsion_atom_site_label_2
_geom_torsion_atom_site_label_3
_geom_torsion_atom_site_label_4
_geom_torsion
_geom_torsion_publ_flag
C9 C4 C5 O1 178.4(3) ?
C9 C4 C5 C6 -0.5(5) ?
O1 C5 C6 O2 3.3(5) ?
C4 C5 C6 O2 -177.8(3) ?
O1 C5 C6 C7 -178.6(3) ?
C4 C5 C6 C7 0.3(5) ?
O2 C6 C7 O3 -2.5(5) ?
C5 C6 C7 O3 179.4(3) ?
O2 C6 C7 C8 178.0(3) ?
C5 C6 C7 C8 -0.1(5) ?
O3 C7 C8 C9 -179.5(3) ?
C6 C7 C8 C9 -0.1(5) ?
C5 C4 C9 C8 0.3(5) ?
C5 C4 C9 C10 -179.3(4) ?
C7 C8 C9 C4 -0.1(5) ?
C7 C8 C9 C10 179.6(3) ?
C4 C9 C10 O4 -173.6(4) ?
C8 C9 C10 O4 6.7(6) ?
C4 C9 C10 C11 8.1(6) yes
C8 C9 C10 C11 -171.6(3) ?
O4 C10 C11 C12 -98.9(4) yes
C9 C10 C11 C12 79.4(4) ?
O4 C10 C11 C15 19.7(5) ?
C9 C10 C11 C15 -161.9(3) ?
C10 C11 C12 O5 78.7(4) ?
C15 C11 C12 O5 -40.8(5) ?
C10 C11 C12 O6 -101.3(3) ?
C15 C11 C12 O6 139.1(3) ?
C12 C11 C15 C16 -178.3(3) ?
C10 C11 C15 C16 62.5(4) ?
C12 C11 C15 C19 -59.3(3) ?
C10 C11 C15 C19 -178.4(3) yes
C19 C15 C16 O7 -77.9(5) ?
C11 C15 C16 O7 41.4(5) ?
C19 C15 C16 O8 101.5(4) ?
C11 C15 C16 O8 -139.3(3) ?
C16 C15 C19 O9 96.0(4) yes
C11 C15 C19 O9 -23.8(5) ?
C16 C15 C19 C20 -82.0(4) ?
C11 C15 C19 C20 158.1(3) yes
O9 C19 C20 C21 -1.7(5) ?
C15 C19 C20 C21 176.4(3) ?
O9 C19 C20 C25 179.1(4) ?
C15 C19 C20 C25 -2.9(5) yes
C25 C20 C21 C22 -0.3(5) ?
C19 C20 C21 C22 -179.5(3) ?
C20 C21 C22 O10 179.5(3) ?
C20 C21 C22 C23 0.5(5) ?
O10 C22 C23 O11 3.1(5) ?
C21 C22 C23 O11 -177.8(3) ?
O10 C22 C23 C24 -179.0(3) ?
C21 C22 C23 C24 0.1(5) ?
O11 C23 C24 O12 -3.1(5) ?
C22 C23 C24 O12 179.0(3) ?
O11 C23 C24 C25 177.1(3) ?
C22 C23 C24 C25 -0.8(5) ?
O12 C24 C25 C20 -178.8(3) ?
C23 C24 C25 C20 1.1(5) ?
C21 C20 C25 C24 -0.5(5) ?
C19 C20 C25 C24 178.7(3) ?
C6 C5 O1 C1 178.2(4) ?
C4 C5 O1 C1 -0.7(6) ?
C5 C6 O2 C2 -102.8(4) ?
C7 C6 O2 C2 79.1(5) ?
C8 C7 O3 C3 5.2(6) ?
C6 C7 O3 C3 -174.3(3) ?
O5 C12 O6 C13 4.4(5) ?
C11 C12 O6 C13 -175.6(3) ?
C14 C13 O6 C12 171.7(4) ?
O7 C16 O8 C17 -1.8(7) ?
C15 C16 O8 C17 178.8(4) ?
C18 C17 O8 C16 -156.9(5) ?
C21 C22 O10 C26 -8.1(6) ?
C23 C22 O10 C26 171.0(4) ?
C24 C23 O11 C27 105.5(4) ?
C22 C23 O11 C27 -76.5(5) ?
C25 C24 O12 C28 7.7(5) ?
C23 C24 O12 C28 -172.2(4) ?

loop_
_cod_related_entry_id
_cod_related_entry_database
_cod_related_entry_code
1 ChemSpider 8802094
